data_7204930
loop_
_publ_author_name
'Uruichi, Mikio'
'Yakushi, Kyuya'
'Yamashita, Yoshiro'

_publ_contact_author
;
    ENTER NAME
 ENTER ADDRESS
;
_publ_section_title
;
 Optical properties and metal--insulator transitions in organic metals
 (BEDT-ATD)2X(solvent) (X = PF6, AsF6, BF4; solvent = THF, DHF, DO)
 [BEDT-ATD =
 4,11-bis(4',5'-ethylenedithio-1',3'-dithiol-2'-ylidene)-4,11-dihydroanthra[2,3-c][1,2,5]thiadiazole]
;
_journal_issue 12
_journal_name_full 'Journal of Materials Chemistry'
_journal_page_first 2716
_journal_paper_doi 10.1039/b002904l
_journal_volume 10
_journal_year 2000
_chemical_formula_sum 'C52 H36 As F6 N4 O S18'
_chemical_formula_weight 1498.87
_space_group_IT_number 14
_symmetry_cell_setting monoclinic
_symmetry_Int_Tables_number 14
_symmetry_space_group_name_Hall '-P 2yab'
_symmetry_space_group_name_H-M 'P 1 21/a 1'
_audit_creation_date 'Tue Aug 23 14:58:06 2000'
_audit_creation_method 'from TEXRAY.INF file'
_cell_angle_alpha 90
_cell_angle_beta 103.888(6)
_cell_angle_gamma 90
_cell_formula_units_Z 2
_cell_length_a 27.712(2)
_cell_length_b 7.787(2)
_cell_length_c 13.3297(9)
_cell_measurement_reflns_used 0
_cell_measurement_temperature 75.0
_cell_measurement_theta_max 0.0
_cell_measurement_theta_min 0.0
_cell_volume 2792.4(8)
_computing_cell_refinement 'MSC/AFC Diffractometer Control'
_computing_data_collection 'MSC/AFC Diffractometer Control'
_computing_data_reduction teXsan
_computing_publication_material teXsan
_computing_structure_refinement teXsan
_computing_structure_solution SHELXS86
_diffrn_ambient_temperature 75.0
_diffrn_measurement_device 'Rigaku RAXISII'
_diffrn_orient_matrix_UB_11 0.00000
_diffrn_orient_matrix_UB_12 0.00000
_diffrn_orient_matrix_UB_13 0.00000
_diffrn_orient_matrix_UB_21 0.00000
_diffrn_orient_matrix_UB_22 0.00000
_diffrn_orient_matrix_UB_23 0.00000
_diffrn_orient_matrix_UB_31 0.00000
_diffrn_orient_matrix_UB_32 0.00000
_diffrn_orient_matrix_UB_33 0.00000
_diffrn_radiation_detector 'Imaging Plate'
_diffrn_radiation_monochromator graphite
_diffrn_radiation_source 'Rigaku rotating anode'
_diffrn_radiation_type 'Mo K\a'
_diffrn_radiation_wavelength 0.7107
_diffrn_reflns_av_R_equivalents 0.00
_diffrn_reflns_av_sigmaI/netI 0.103
_diffrn_reflns_limit_h_max 33
_diffrn_reflns_limit_h_min 0
_diffrn_reflns_limit_k_max 9
_diffrn_reflns_limit_k_min 0
_diffrn_reflns_limit_l_max 15
_diffrn_reflns_limit_l_min -16
_diffrn_reflns_number 4616
_diffrn_reflns_reduction_process 'Lp corrections applied'
_diffrn_reflns_theta_max 0.00
_diffrn_reflns_theta_min 0.00
_diffrn_standards_decay_% 0.00
_diffrn_standards_interval_count 0
_diffrn_standards_number 0
_exptl_absorpt_coefficient_mu 1.349
_exptl_absorpt_correction_type none
_exptl_crystal_colour black
_exptl_crystal_density_diffrn 1.782
_exptl_crystal_density_meas ?
_exptl_crystal_description needle
_exptl_crystal_F_000 1518.00
_exptl_crystal_size_max 0.500
_exptl_crystal_size_mid 0.200
_exptl_crystal_size_min 0.050
_refine_diff_density_max 0.83
_refine_diff_density_min -1.06
_refine_ls_extinction_coef 0.0067(10)
_refine_ls_extinction_method 'Zachariasen(1967) type 2 Gaussian isotropic'
_refine_ls_goodness_of_fit_obs 2.283
_refine_ls_hydrogen_treatment noref
_refine_ls_matrix_type full
_refine_ls_number_constraints 0
_refine_ls_number_parameters 377
_refine_ls_number_reflns 3611
_refine_ls_number_restraints 0
_refine_ls_R_factor_obs 0.0702
_refine_ls_shift/esd_max 0.1740
_refine_ls_shift/esd_mean 0.0210
_refine_ls_structure_factor_coef F
_refine_ls_weighting_details 'w = 1/[\s^2^(Fo) + 0.00022|Fo|^2^]'
_refine_ls_weighting_scheme calc
_refine_ls_wR_factor_obs 0.0925
_reflns_number_observed 3611
_reflns_number_total 4616
_reflns_observed_criterion >3.0sigma(I)
_cod_data_source_file b002904l.txt
_cod_data_source_block (BEDT-ATD)2AsF6(THF),75K
_cod_depositor_comments
;
The following automatic conversions were performed:

'_refine_ls_weighting_scheme' value 'w = 1/[\s^2^(Fo) +
0.00022|Fo|^2^]' was changed to 'calc'. New tag
'_refine_ls_weighting_details' was created. The value of the new tag
was set to 'w = 1/[\s^2^(Fo) + 0.00022|Fo|^2^]'.

Automatic conversion script
Id: cif_fix_values 3143 2015-03-26 13:38:13Z robertas 
;
_cod_original_cell_volume 2792.6(5)
_cod_original_sg_symbol_H-M 'P 21/a     '
_cod_original_formula_sum 'C52 H36 As F6 N4 O S18 '
_cod_database_code 7204930

loop_
_symmetry_equiv_pos_as_xyz
'   +x,   +y,   +z'
'1/2-x,1/2+y,   -z'
'   -x,   -y,   -z'
'1/2+x,1/2-y,   +z'

loop_
_atom_site_aniso_label
_atom_site_aniso_U_11
_atom_site_aniso_U_22
_atom_site_aniso_U_33
_atom_site_aniso_U_12
_atom_site_aniso_U_13
_atom_site_aniso_U_23
As(1) 0.0231(7) 0.0249(8) 0.0308(7) 0.0051(5) 0.0101(6) -0.0009(6)
S(1) 0.021(1) 0.029(1) 0.025(1) -0.0026(9) 0.0053(9) -0.0035(10)
S(2) 0.022(1) 0.022(1) 0.024(1) -0.0014(9) 0.0074(9) 0.0016(9)
S(3) 0.0204(10) 0.020(1) 0.026(1) -0.0013(9) 0.0087(9) -0.0022(9)
S(4) 0.026(1) 0.032(1) 0.026(1) -0.0006(10) 0.0079(10) 0.004(1)
S(5) 0.023(1) 0.019(1) 0.032(1) -0.0019(9) 0.0097(10) -0.0004(9)
S(6) 0.020(1) 0.020(1) 0.023(1) -0.0012(8) 0.0057(9) -0.0026(9)
S(7) 0.022(1) 0.018(1) 0.023(1) 0.0005(9) 0.0054(9) -0.0022(9)
S(8) 0.0201(10) 0.023(1) 0.026(1) 0.0004(9) 0.0062(9) -0.0034(9)
S(9) 0.026(1) 0.021(1) 0.023(1) 0.0005(9) 0.0055(9) -0.0031(9)
F(1) 0.038(3) 0.062(4) 0.034(3) 0.011(3) 0.019(3) 0.002(3)
F(2) 0.030(3) 0.053(4) 0.048(3) 0.013(3) 0.022(3) 0.009(3)
F(3) 0.056(4) 0.025(4) 0.080(5) -0.003(3) 0.026(4) -0.010(3)
O(1) 0.030(6) 0.030(8) 0.020(6) -0.005(6) -0.001(5) 0.010(5)
N(1) 0.015(3) 0.028(5) 0.024(4) 0.000(3) 0.007(3) 0.000(3)
N(2) 0.025(4) 0.021(4) 0.023(4) -0.003(3) 0.005(3) -0.003(3)
C(1) 0.010(4) 0.023(5) 0.020(4) -0.001(3) 0.005(3) -0.003(3)
C(2) 0.021(4) 0.013(5) 0.019(4) -0.001(3) 0.000(3) -0.001(3)
C(3) 0.024(4) 0.017(5) 0.021(4) 0.002(3) 0.014(4) -0.002(3)
C(4) 0.020(4) 0.012(4) 0.023(4) -0.003(3) 0.010(3) 0.000(3)
C(5) 0.029(4) 0.013(4) 0.020(4) 0.000(4) 0.002(4) 0.001(3)
C(6) 0.025(4) 0.011(4) 0.021(4) -0.002(4) 0.002(4) -0.005(3)
C(7) 0.029(5) 0.023(5) 0.031(5) 0.000(4) 0.007(4) -0.003(4)
C(8) 0.023(5) 0.033(6) 0.033(5) 0.002(4) -0.006(4) -0.010(4)
C(9) 0.032(5) 0.036(6) 0.028(5) 0.004(4) 0.009(4) -0.005(4)
C(10) 0.026(5) 0.024(5) 0.031(5) 0.002(4) 0.004(4) 0.000(4)
C(11) 0.020(4) 0.021(5) 0.031(5) 0.001(4) 0.011(4) -0.004(4)
C(12) 0.025(4) 0.014(5) 0.021(4) 0.001(4) -0.001(4) 0.001(4)
C(13) 0.021(4) 0.011(4) 0.025(4) 0.000(3) 0.004(4) -0.001(3)
C(14) 0.025(4) 0.010(4) 0.019(4) -0.004(3) -0.002(3) 0.003(3)
C(15) 0.021(4) 0.018(5) 0.016(4) -0.004(3) 0.009(3) 0.002(3)
C(16) 0.021(4) 0.013(4) 0.013(4) -0.005(3) 0.000(3) 0.001(3)
C(17) 0.019(4) 0.022(5) 0.031(4) 0.001(4) 0.011(4) -0.001(4)
C(18) 0.027(4) 0.010(5) 0.032(5) 0.005(3) 0.008(4) 0.004(4)
C(19) 0.033(5) 0.027(5) 0.024(4) 0.000(4) 0.008(4) 0.000(4)
C(20) 0.040(5) 0.021(5) 0.033(5) -0.008(4) 0.020(4) 0.000(4)
C(21) 0.033(5) 0.017(5) 0.017(4) -0.004(4) 0.010(4) 0.002(3)
C(22) 0.025(4) 0.012(4) 0.025(4) -0.002(3) 0.009(4) 0.002(3)
C(23) 0.029(5) 0.023(5) 0.020(4) 0.007(4) 0.000(4) 0.001(4)
C(24) 0.033(5) 0.024(5) 0.033(5) 0.007(4) 0.006(4) 0.001(4)
C(25) 0.035(5) 0.029(6) 0.051(6) 0.008(4) 0.011(5) 0.005(5)
C(26) 0.11(1) 0.040(8) 0.024(5) -0.028(7) -0.004(6) 0.008(5)

loop_
_atom_site_label
_atom_site_fract_x
_atom_site_fract_y
_atom_site_fract_z
_atom_site_U_iso_or_equiv
_atom_site_thermal_displace_type
_atom_site_calc_flag
_atom_site_calc_attached_atom
_atom_site_occupancy
_atom_site_refinement_flags
As1 0.0000 0.5000 0.0000 0.0257(4) Uani d . 0.50 S
S1 0.11195(8) 0.6420(3) 0.2687(2) 0.0250(6) Uani d . 1.00 .
S2 0.24173(7) 0.8058(3) 0.1776(2) 0.0225(6) Uani d . 1.00 .
S3 0.33165(7) 0.8943(3) 0.3328(2) 0.0217(6) Uani d . 1.00 .
S4 0.27296(8) 0.9506(3) -0.0003(2) 0.0277(6) Uani d . 1.00 .
S5 0.38372(8) 1.0589(3) 0.1885(2) 0.0242(6) Uani d . 1.00 .
S6 0.09379(7) 0.8481(3) 0.5547(2) 0.0207(5) Uani d . 1.00 .
S7 0.18061(7) 0.9116(3) 0.7240(2) 0.0208(5) Uani d . 1.00 .
S8 0.02116(7) 1.0082(3) 0.6548(2) 0.0230(6) Uani d . 1.00 .
S9 0.12640(8) 1.0795(3) 0.8629(2) 0.0234(6) Uani d . 1.00 .
F1 -0.0066(2) 0.4951(8) 0.1241(4) 0.043(2) Uani d . 1.00 .
F2 0.0614(2) 0.4356(8) 0.0406(4) 0.042(2) Uani d . 1.00 .
F3 0.0192(2) 0.7114(8) 0.0148(5) 0.052(2) Uani d . 1.00 .
O1 0.0468(4) 0.464(2) 0.6013(8) 0.028(3) Uani d . 0.50 .
N1 0.1697(2) 0.6666(10) 0.2626(5) 0.022(2) Uani d . 1.00 .
N2 0.1178(2) 0.6846(9) 0.3923(5) 0.023(2) Uani d . 1.00 .
C1 0.1962(3) 0.709(1) 0.3569(6) 0.017(2) Uani d . 1.00 .
C2 0.2478(3) 0.753(1) 0.3851(6) 0.019(2) Uani d . 1.00 .
C3 0.2723(3) 0.809(1) 0.3079(6) 0.019(2) Uani d . 1.00 .
C4 0.2717(3) 0.739(1) 0.4968(6) 0.017(2) Uani d . 1.00 .
C5 0.3226(3) 0.711(1) 0.5311(6) 0.021(2) Uani d . 1.00 .
C6 0.3464(3) 0.685(1) 0.6372(6) 0.020(2) Uani d . 1.00 .
C7 0.3995(3) 0.657(1) 0.6681(7) 0.028(2) Uani d . 1.00 .
C8 0.4198(3) 0.624(1) 0.7735(7) 0.032(3) Uani d . 1.00 .
C9 0.3894(3) 0.612(1) 0.8444(7) 0.032(3) Uani d . 1.00 .
C10 0.3410(3) 0.646(1) 0.8139(7) 0.028(2) Uani d . 1.00 .
C11 0.3176(3) 0.684(1) 0.7089(6) 0.023(2) Uani d . 1.00 .
C12 0.2661(3) 0.711(1) 0.6736(6) 0.021(2) Uani d . 1.00 .
C13 0.2422(3) 0.742(1) 0.5712(6) 0.019(2) Uani d . 1.00 .
C14 0.1875(3) 0.765(1) 0.5389(6) 0.019(2) Uani d . 1.00 .
C15 0.1583(3) 0.829(1) 0.6008(6) 0.018(2) Uani d . 1.00 .
C16 0.1666(3) 0.719(1) 0.4317(5) 0.016(2) Uani d . 1.00 .
C17 0.2871(3) 0.918(1) 0.1339(6) 0.023(2) Uani d . 1.00 .
C18 0.3296(3) 0.960(1) 0.2052(7) 0.023(2) Uani d . 1.00 .
C19 0.3330(3) 0.993(1) -0.0166(6) 0.028(2) Uani d . 1.00 .
C20 0.3601(3) 1.132(1) 0.0569(7) 0.029(3) Uani d . 1.00 .
C21 0.0828(3) 0.957(1) 0.6629(6) 0.022(2) Uani d . 1.00 .
C22 0.1234(3) 0.986(1) 0.7416(6) 0.020(2) Uani d . 1.00 .
C23 0.0286(3) 1.156(1) 0.7638(6) 0.025(2) Uani d . 1.00 .
C24 0.0604(3) 1.087(1) 0.8635(7) 0.030(3) Uani d . 1.00 .
C25 -0.0029(4) 0.504(1) 0.5886(8) 0.038(3) Uani d . 1.00 .
C26 0.0347(5) 0.409(2) 0.5011(8) 0.063(4) Uani d . 1.00 .
H1 0.3422 0.7080 0.4818 0.0257 Uiso calc . 1.00 .
H2 0.4196 0.6611 0.6198 0.0334 Uiso calc . 1.00 .
H3 0.4546 0.6086 0.7976 0.0382 Uiso calc . 1.00 .
H4 0.4037 0.5803 0.9141 0.0379 Uiso calc . 1.00 .
H5 0.3215 0.6446 0.8640 0.0335 Uiso calc . 1.00 .
H6 0.2465 0.7093 0.7235 0.0252 Uiso calc . 1.00 .
H7 0.3521 0.8904 -0.0048 0.0339 Uiso calc . 1.00 .
H8 0.3303 1.0302 -0.0860 0.0339 Uiso calc . 1.00 .
H9 0.3377 1.2239 0.0570 0.0349 Uiso calc . 1.00 .
H10 0.3874 1.1720 0.0314 0.0349 Uiso calc . 1.00 .
H11 0.0436 1.2585 0.7471 0.0303 Uiso calc . 1.00 .
H12 -0.0033 1.1813 0.7743 0.0303 Uiso calc . 1.00 .
H13 0.0496 0.9741 0.8740 0.0360 Uiso calc . 1.00 .
H14 0.0565 1.1588 0.9187 0.0360 Uiso calc . 1.00 .
H15 -0.0193 0.3964 0.5940 0.0460 Uiso calc . 1.00 .
H16 -0.0046 0.5712 0.6486 0.0460 Uiso calc . 1.00 .
H17 0.0670 0.3923 0.4836 0.0764 Uiso calc . 1.00 .
H18 0.0209 0.2959 0.5020 0.0764 Uiso calc . 1.00 .

loop_
_atom_type_symbol
_atom_type_oxidation_number
_atom_type_number_in_cell
_atom_type_scat_dispersion_real
_atom_type_scat_dispersion_imag
_atom_type_scat_source
C 0 104 0.003 0.002
;International Tables for Crystallography
(1992, Vol. C, Tables 4.2.6.8 and 6.1.1.1)
;
H 0 72 0.000 0.000
;International Tables for Crystallography
(1992, Vol. C, Table 6.1.1.2)
;
O 0 2 0.011 0.006
;International Tables for Crystallography
(1992, Vol. C, Tables 4.2.6.8 and 6.1.1.1)
;
N 0 8 0.006 0.003
;International Tables for Crystallography
(1992, Vol. C, Tables 4.2.6.8 and 6.1.1.1)
;
S 0 36 0.125 0.123
;International Tables for Crystallography
(1992, Vol. C, Tables 4.2.6.8 and 6.1.1.1)
;
As 0 2 0.050 2.006
;International Tables for Crystallography
(1992, Vol. C, Tables 4.2.6.8 and 6.1.1.1)
;
F 0 12 0.017 0.010
;International Tables for Crystallography
(1992, Vol. C, Tables 4.2.6.8 and 6.1.1.1)
;

loop_
_geom_angle_atom_site_label_1
_geom_angle_atom_site_label_2
_geom_angle_atom_site_label_3
_geom_angle
_geom_angle_site_symmetry_1
_geom_angle_site_symmetry_2
_geom_angle_site_symmetry_3
_geom_angle_publ_flag
F(1) As(1) F(1) 180.0 1_555 1_555 3_565 yes
F(1) As(1) F(2) 91.0(2) 1_555 1_555 1_555 yes
F(1) As(1) F(2) 89.0(2) 1_555 1_555 3_565 yes
F(1) As(1) F(3) 90.7(3) 1_555 1_555 1_555 yes
F(1) As(1) F(3) 89.3(3) 1_555 1_555 3_565 yes
F(1) As(1) F(2) 89.0(2) 3_565 1_555 1_555 yes
F(1) As(1) F(2) 91.0(2) 3_565 1_555 3_565 yes
F(1) As(1) F(3) 89.3(3) 3_565 1_555 1_555 yes
F(1) As(1) F(3) 90.7(3) 3_565 1_555 3_565 yes
F(2) As(1) F(2) 180.0 1_555 1_555 3_565 yes
F(2) As(1) F(3) 89.3(3) 1_555 1_555 1_555 yes
F(2) As(1) F(3) 90.7(3) 1_555 1_555 3_565 yes
F(2) As(1) F(3) 90.7(3) 3_565 1_555 1_555 yes
F(2) As(1) F(3) 89.3(3) 3_565 1_555 3_565 yes
F(3) As(1) F(3) 180.0 1_555 1_555 3_565 yes
N(1) S(1) N(2) 99.4(3) 1_555 1_555 1_555 yes
C(3) S(2) C(17) 96.3(4) 1_555 1_555 1_555 yes
C(3) S(3) C(18) 96.7(4) 1_555 1_555 1_555 yes
C(17) S(4) C(19) 99.6(4) 1_555 1_555 1_555 yes
C(18) S(5) C(20) 98.1(4) 1_555 1_555 1_555 yes
C(15) S(6) C(21) 96.6(4) 1_555 1_555 1_555 yes
C(15) S(7) C(22) 96.9(4) 1_555 1_555 1_555 yes
C(21) S(8) C(23) 100.0(4) 1_555 1_555 1_555 yes
C(22) S(9) C(24) 100.9(4) 1_555 1_555 1_555 yes
C(25) O(1) C(26) 87.0(9) 1_555 1_555 1_555 yes
S(1) N(1) C(1) 107.9(5) 1_555 1_555 1_555 yes
S(1) N(2) C(16) 105.9(5) 1_555 1_555 1_555 yes
N(1) C(1) C(2) 126.6(7) 1_555 1_555 1_555 yes
N(1) C(1) C(16) 112.8(6) 1_555 1_555 1_555 yes
C(2) C(1) C(16) 120.5(7) 1_555 1_555 1_555 yes
C(1) C(2) C(3) 120.0(7) 1_555 1_555 1_555 yes
C(1) C(2) C(4) 115.2(7) 1_555 1_555 1_555 yes
C(3) C(2) C(4) 124.8(7) 1_555 1_555 1_555 yes
S(2) C(3) S(3) 114.1(4) 1_555 1_555 1_555 yes
S(2) C(3) C(2) 120.9(6) 1_555 1_555 1_555 yes
S(3) C(3) C(2) 124.9(6) 1_555 1_555 1_555 yes
C(2) C(4) C(5) 121.0(7) 1_555 1_555 1_555 yes
C(2) C(4) C(13) 120.2(7) 1_555 1_555 1_555 yes
C(5) C(4) C(13) 118.6(7) 1_555 1_555 1_555 yes
C(4) C(5) C(6) 122.7(7) 1_555 1_555 1_555 yes
C(4) C(5) H(1) 118.7(8) 1_555 1_555 1_555 no
C(6) C(5) H(1) 118.6(8) 1_555 1_555 1_555 no
C(5) C(6) C(7) 120.1(7) 1_555 1_555 1_555 yes
C(5) C(6) C(11) 118.7(7) 1_555 1_555 1_555 yes
C(7) C(6) C(11) 121.2(7) 1_555 1_555 1_555 yes
C(6) C(7) C(8) 116.6(7) 1_555 1_555 1_555 yes
C(6) C(7) H(2) 121.7(8) 1_555 1_555 1_555 no
C(8) C(7) H(2) 121.7(9) 1_555 1_555 1_555 no
C(7) C(8) C(9) 121.3(8) 1_555 1_555 1_555 yes
C(7) C(8) H(3) 119.5(9) 1_555 1_555 1_555 no
C(9) C(8) H(3) 119.1(9) 1_555 1_555 1_555 no
C(8) C(9) C(10) 120.2(8) 1_555 1_555 1_555 yes
C(8) C(9) H(4) 119.7(8) 1_555 1_555 1_555 no
C(10) C(9) H(4) 120.1(8) 1_555 1_555 1_555 no
C(9) C(10) C(11) 121.9(8) 1_555 1_555 1_555 yes
C(9) C(10) H(5) 118.9(9) 1_555 1_555 1_555 no
C(11) C(10) H(5) 119.2(8) 1_555 1_555 1_555 no
C(6) C(11) C(10) 118.5(7) 1_555 1_555 1_555 yes
C(6) C(11) C(12) 118.3(8) 1_555 1_555 1_555 yes
C(10) C(11) C(12) 123.1(7) 1_555 1_555 1_555 yes
C(11) C(12) C(13) 124.2(8) 1_555 1_555 1_555 yes
C(11) C(12) H(6) 117.8(8) 1_555 1_555 1_555 no
C(13) C(12) H(6) 118.0(8) 1_555 1_555 1_555 no
C(4) C(13) C(12) 117.4(7) 1_555 1_555 1_555 yes
C(4) C(13) C(14) 121.1(7) 1_555 1_555 1_555 yes
C(12) C(13) C(14) 121.4(7) 1_555 1_555 1_555 yes
C(13) C(14) C(15) 125.1(7) 1_555 1_555 1_555 yes
C(13) C(14) C(16) 113.2(7) 1_555 1_555 1_555 yes
C(15) C(14) C(16) 121.7(7) 1_555 1_555 1_555 yes
S(6) C(15) S(7) 113.8(4) 1_555 1_555 1_555 yes
S(6) C(15) C(14) 121.1(6) 1_555 1_555 1_555 yes
S(7) C(15) C(14) 125.0(6) 1_555 1_555 1_555 yes
N(2) C(16) C(1) 113.9(7) 1_555 1_555 1_555 yes
N(2) C(16) C(14) 123.6(7) 1_555 1_555 1_555 yes
C(1) C(16) C(14) 122.5(7) 1_555 1_555 1_555 yes
S(2) C(17) S(4) 114.3(5) 1_555 1_555 1_555 yes
S(2) C(17) C(18) 117.2(6) 1_555 1_555 1_555 yes
S(4) C(17) C(18) 128.4(6) 1_555 1_555 1_555 yes
S(3) C(18) S(5) 114.8(5) 1_555 1_555 1_555 yes
S(3) C(18) C(17) 115.3(6) 1_555 1_555 1_555 yes
S(5) C(18) C(17) 129.8(7) 1_555 1_555 1_555 yes
S(4) C(19) C(20) 112.9(6) 1_555 1_555 1_555 yes
S(4) C(19) H(7) 109.0(7) 1_555 1_555 1_555 no
S(4) C(19) H(8) 108.8(7) 1_555 1_555 1_555 no
C(20) C(19) H(7) 108.7(8) 1_555 1_555 1_555 no
C(20) C(19) H(8) 108.6(8) 1_555 1_555 1_555 no
H(7) C(19) H(8) 108.9(8) 1_555 1_555 1_555 no
S(5) C(20) C(19) 114.0(6) 1_555 1_555 1_555 yes
S(5) C(20) H(9) 108.6(6) 1_555 1_555 1_555 no
S(5) C(20) H(10) 108.3(7) 1_555 1_555 1_555 no
C(19) C(20) H(9) 108.3(8) 1_555 1_555 1_555 no
C(19) C(20) H(10) 108.3(7) 1_555 1_555 1_555 no
H(9) C(20) H(10) 109.3(9) 1_555 1_555 1_555 no
S(6) C(21) S(8) 114.9(5) 1_555 1_555 1_555 yes
S(6) C(21) C(22) 116.0(6) 1_555 1_555 1_555 yes
S(8) C(21) C(22) 129.1(6) 1_555 1_555 1_555 yes
S(7) C(22) S(9) 114.5(5) 1_555 1_555 1_555 yes
S(7) C(22) C(21) 116.6(6) 1_555 1_555 1_555 yes
S(9) C(22) C(21) 128.8(6) 1_555 1_555 1_555 yes
S(8) C(23) C(24) 114.1(6) 1_555 1_555 1_555 yes
S(8) C(23) H(11) 108.4(6) 1_555 1_555 1_555 no
S(8) C(23) H(12) 108.4(7) 1_555 1_555 1_555 no
C(24) C(23) H(11) 108.1(8) 1_555 1_555 1_555 no
C(24) C(23) H(12) 108.2(7) 1_555 1_555 1_555 no
H(11) C(23) H(12) 109.5(9) 1_555 1_555 1_555 no
S(9) C(24) C(23) 112.4(6) 1_555 1_555 1_555 yes
S(9) C(24) H(13) 108.8(7) 1_555 1_555 1_555 no
S(9) C(24) H(14) 108.8(7) 1_555 1_555 1_555 no
C(23) C(24) H(13) 108.7(8) 1_555 1_555 1_555 no
C(23) C(24) H(14) 108.8(8) 1_555 1_555 1_555 no
H(13) C(24) H(14) 109.2(9) 1_555 1_555 1_555 no
O(1) C(25) C(26) 126.0(10) 1_555 1_555 3_566 yes
O(1) C(25) H(15) 105.4(9) 1_555 1_555 1_555 no
O(1) C(25) H(16) 105.4(10) 1_555 1_555 1_555 no
C(26) C(25) H(15) 105.1(9) 3_566 1_555 1_555 no
C(26) C(25) H(16) 106.8(9) 3_566 1_555 1_555 no
H(15) C(25) H(16) 106.9(9) 1_555 1_555 1_555 no
O(1) C(26) C(25) 127(1) 1_555 1_555 3_566 yes
O(1) C(26) H(17) 104(1) 1_555 1_555 1_555 no
O(1) C(26) H(18) 106.3(9) 1_555 1_555 1_555 no
C(25) C(26) H(17) 105.6(9) 3_566 1_555 1_555 no
C(25) C(26) H(18) 105(1) 3_566 1_555 1_555 no
H(17) C(26) H(18) 105(1) 1_555 1_555 1_555 no

loop_
_geom_bond_atom_site_label_1
_geom_bond_atom_site_label_2
_geom_bond_distance
_geom_bond_site_symmetry_1
_geom_bond_site_symmetry_2
_geom_bond_publ_flag
As(1) F(1) 1.709(5) 1_555 1_555 yes
As(1) F(1) 1.709(5) 1_555 3_565 yes
As(1) F(2) 1.733(5) 1_555 1_555 yes
As(1) F(2) 1.733(5) 1_555 3_565 yes
As(1) F(3) 1.726(6) 1_555 1_555 yes
As(1) F(3) 1.726(6) 1_555 3_565 yes
S(1) N(1) 1.632(6) 1_555 1_555 yes
S(1) N(2) 1.650(7) 1_555 1_555 yes
S(2) C(3) 1.740(8) 1_555 1_555 yes
S(2) C(17) 1.742(8) 1_555 1_555 yes
S(3) C(3) 1.732(8) 1_555 1_555 yes
S(3) C(18) 1.763(8) 1_555 1_555 yes
S(4) C(17) 1.755(8) 1_555 1_555 yes
S(4) C(19) 1.760(9) 1_555 1_555 yes
S(5) C(18) 1.749(8) 1_555 1_555 yes
S(5) C(20) 1.811(9) 1_555 1_555 yes
S(6) C(15) 1.751(8) 1_555 1_555 yes
S(6) C(21) 1.763(8) 1_555 1_555 yes
S(7) C(15) 1.733(8) 1_555 1_555 yes
S(7) C(22) 1.757(8) 1_555 1_555 yes
S(8) C(21) 1.732(8) 1_555 1_555 yes
S(8) C(23) 1.826(9) 1_555 1_555 yes
S(9) C(22) 1.756(8) 1_555 1_555 yes
S(9) C(24) 1.831(9) 1_555 1_555 yes
O(1) C(25) 1.38(1) 1_555 1_555 yes
O(1) C(26) 1.37(1) 1_555 1_555 yes
N(1) C(1) 1.337(10) 1_555 1_555 yes
N(2) C(16) 1.356(10) 1_555 1_555 yes
C(1) C(2) 1.43(1) 1_555 1_555 yes
C(1) C(16) 1.436(10) 1_555 1_555 yes
C(2) C(3) 1.43(1) 1_555 1_555 yes
C(2) C(4) 1.48(1) 1_555 1_555 yes
C(4) C(5) 1.39(1) 1_555 1_555 yes
C(4) C(13) 1.429(10) 1_555 1_555 yes
C(5) C(6) 1.42(1) 1_555 1_555 yes
C(6) C(7) 1.45(1) 1_555 1_555 yes
C(6) C(11) 1.38(1) 1_555 1_555 yes
C(7) C(8) 1.41(1) 1_555 1_555 yes
C(8) C(9) 1.41(1) 1_555 1_555 yes
C(9) C(10) 1.33(1) 1_555 1_555 yes
C(10) C(11) 1.43(1) 1_555 1_555 yes
C(11) C(12) 1.41(1) 1_555 1_555 yes
C(12) C(13) 1.39(1) 1_555 1_555 yes
C(13) C(14) 1.48(1) 1_555 1_555 yes
C(14) C(15) 1.38(1) 1_555 1_555 yes
C(14) C(16) 1.45(1) 1_555 1_555 yes
C(17) C(18) 1.36(1) 1_555 1_555 yes
C(19) C(20) 1.53(1) 1_555 1_555 yes
C(21) C(22) 1.36(1) 1_555 1_555 yes
C(23) C(24) 1.51(1) 1_555 1_555 yes
C(25) C(26) 1.47(1) 1_555 3_566 yes

loop_
_geom_contact_atom_site_label_1
_geom_contact_atom_site_label_2
_geom_contact_distance
_geom_contact_site_symmetry_1
_geom_contact_site_symmetry_2
_geom_contact_publ_flag
S(1) F(2) 3.427(6) 1_555 1_555 ?
S(1) F(1) 3.575(6) 1_555 1_555 ?
S(2) C(10) 3.523(9) 1_555 2_556 ?
S(2) C(19) 3.561(9) 1_555 2_545 ?
S(2) S(4) 3.598(3) 1_555 2_545 ?
S(3) O(1) 3.32(1) 1_555 2_556 ?
S(3) C(14) 3.459(8) 1_555 2_556 ?
S(3) C(15) 3.496(8) 1_555 2_556 ?
S(5) O(1) 3.09(1) 1_555 2_556 ?
S(5) F(1) 3.376(5) 1_555 4_565 ?
S(5) C(22) 3.473(8) 1_555 2_556 ?
S(6) O(1) 3.38(1) 1_555 1_555 ?
S(7) C(3) 3.422(8) 1_555 2_556 ?
S(9) C(18) 3.406(8) 1_555 2_556 ?
S(9) C(17) 3.558(9) 1_555 2_556 ?
F(1) C(23) 3.23(1) 1_555 3_576 ?
F(1) C(24) 3.60(1) 1_555 3_576 ?
F(2) C(19) 3.052(10) 1_555 2_545 ?
F(2) C(9) 3.09(1) 1_555 2_546 ?
F(2) C(20) 3.180(10) 1_555 2_545 ?
F(2) C(8) 3.42(1) 1_555 2_546 ?
F(2) C(24) 3.59(1) 1_555 1_544 ?
F(3) C(24) 3.42(1) 1_555 3_576 ?
O(1) C(23) 3.35(1) 1_555 1_545 ?
N(1) C(19) 3.53(1) 1_555 2_545 ?
N(2) C(25) 3.57(1) 1_555 3_566 ?
C(3) C(12) 3.34(1) 1_555 2_556 ?
C(5) C(15) 3.56(1) 1_555 2_546 ?
C(5) C(14) 3.59(1) 1_555 2_546 ?
C(10) C(19) 3.57(1) 1_555 1_556 ?
C(23) C(25) 3.55(1) 1_555 1_565 ?
